data_7003393
loop_
_publ_author_name
'Jones, Cameron'
'Mills, David P.'
'Rose, Richard P.'
'Stasch, Andreas'

_publ_section_title
;
 Synthesis and structural characterisation of group 10 metal(ii) gallyl
 complexes: analogies with platinum diboration catalysts?
;
_journal_issue 33
_journal_name_full 'Dalton Transactions'
_journal_page_first 4395
_journal_page_last 4408
_journal_paper_doi 10.1039/b715895e
_journal_year 2008
_chemical_formula_sum 'C56 H94 Cl Ga N2 O P2 Pt'
_chemical_formula_weight 1173.53
_chemical_name_systematic
;
?
;
_space_group_IT_number 14
_symmetry_cell_setting monoclinic
_symmetry_space_group_name_Hall '-P 2yn'
_symmetry_space_group_name_H-M 'P 1 21/n 1'
_atom_sites_solution_hydrogens geom
_atom_sites_solution_primary direct
_atom_sites_solution_secondary difmap
_audit_creation_method SHELXL-97
_cell_angle_alpha 90.00
_cell_angle_beta 104.11(3)
_cell_angle_gamma 90.00
_cell_formula_units_Z 4
_cell_length_a 12.893(3)
_cell_length_b 21.811(4)
_cell_length_c 20.656(4)
_cell_measurement_temperature 150(2)
_cell_volume 5633(2)
_computing_structure_refinement 'SHELXL-97 (Sheldrick, 1997)'
_computing_structure_solution 'SHELXS-97 (Sheldrick, 1990)'
_diffrn_ambient_temperature 150(2)
_diffrn_measured_fraction_theta_full 0.994
_diffrn_measured_fraction_theta_max 0.994
_diffrn_measurement_device_type 'Nonius Kappa CCD'
_diffrn_radiation_monochromator graphite
_diffrn_radiation_source 'fine-focus sealed tube'
_diffrn_radiation_type MoK\a
_diffrn_radiation_wavelength 0.71073
_diffrn_reflns_av_R_equivalents 0.0306
_diffrn_reflns_av_sigmaI/netI 0.0417
_diffrn_reflns_limit_h_max 16
_diffrn_reflns_limit_h_min -15
_diffrn_reflns_limit_k_max 27
_diffrn_reflns_limit_k_min -27
_diffrn_reflns_limit_l_max 25
_diffrn_reflns_limit_l_min -25
_diffrn_reflns_number 22427
_diffrn_reflns_theta_full 26.50
_diffrn_reflns_theta_max 26.50
_diffrn_reflns_theta_min 2.94
_exptl_absorpt_coefficient_mu 3.101
_exptl_absorpt_correction_T_max 0.550
_exptl_absorpt_correction_T_min 0.409
_exptl_absorpt_correction_type multi-scan
_exptl_absorpt_process_details 'Sortav (Blessing, 1995)'
_exptl_crystal_colour yellow
_exptl_crystal_density_diffrn 1.384
_exptl_crystal_density_method 'not measured'
_exptl_crystal_description block
_exptl_crystal_F_000 2432
_exptl_crystal_size_max 0.35
_exptl_crystal_size_mid 0.25
_exptl_crystal_size_min 0.20
_refine_diff_density_max 1.450
_refine_diff_density_min -0.868
_refine_diff_density_rms 0.105
_refine_ls_extinction_method none
_refine_ls_goodness_of_fit_ref 1.019
_refine_ls_hydrogen_treatment constr
_refine_ls_matrix_type full
_refine_ls_number_parameters 562
_refine_ls_number_reflns 11617
_refine_ls_number_restraints 0
_refine_ls_restrained_S_all 1.019
_refine_ls_R_factor_all 0.0413
_refine_ls_R_factor_gt 0.0310
_refine_ls_shift/su_max 0.002
_refine_ls_shift/su_mean 0.000
_refine_ls_structure_factor_coef Fsqd
_refine_ls_weighting_details 'calc w=1/[\s^2^(Fo^2^)+(0.0240P)^2^+12.5707P] where P=(Fo^2^+2Fc^2^)/3'
_refine_ls_weighting_scheme calc
_refine_ls_wR_factor_gt 0.0669
_refine_ls_wR_factor_ref 0.0706
_reflns_number_gt 9916
_reflns_number_total 11617
_reflns_threshold_expression >2sigma(I)
_cod_data_source_file b715895e.txt
_cod_data_source_block compound11
_cod_original_sg_symbol_H-M P2(1)/n
_cod_database_code 7003393

loop_
_symmetry_equiv_pos_as_xyz
'x, y, z'
'-x+1/2, y+1/2, -z+1/2'
'-x, -y, -z'
'x-1/2, -y-1/2, z-1/2'

loop_
_atom_site_label
_atom_site_type_symbol
_atom_site_fract_x
_atom_site_fract_y
_atom_site_fract_z
_atom_site_U_iso_or_equiv
_atom_site_adp_type
_atom_site_occupancy
_atom_site_symmetry_multiplicity
_atom_site_calc_flag
_atom_site_refinement_flags
_atom_site_disorder_assembly
_atom_site_disorder_group
Pt1 Pt 0.605679(10) 0.188700(6) 0.438073(6) 0.01300(4) Uani 1 1 d . . .
Ga1 Ga 0.76830(3) 0.240094(16) 0.494977(18) 0.01458(8) Uani 1 1 d . . .
Cl1 Cl 0.66422(7) 0.11582(4) 0.52452(4) 0.02327(19) Uani 1 1 d . . .
P1 P 0.55906(7) 0.25703(4) 0.35767(4) 0.01602(18) Uani 1 1 d . . .
P2 P 0.45395(7) 0.13380(4) 0.38809(4) 0.01493(18) Uani 1 1 d . . .
O1 O 0.5173(3) 0.46877(16) 0.27053(18) 0.0553(9) Uiso 1 1 d . . .
N1 N 0.8092(2) 0.28397(13) 0.57653(14) 0.0172(6) Uani 1 1 d . . .
N2 N 0.9158(2) 0.22920(13) 0.49889(14) 0.0172(6) Uani 1 1 d . . .
C1 C 0.9208(3) 0.27861(16) 0.60044(17) 0.0190(7) Uani 1 1 d . . .
H1 H 0.9568 0.2943 0.6429 0.023 Uiso 1 1 calc R . .
C2 C 0.9739(3) 0.25041(15) 0.56074(17) 0.0180(7) Uani 1 1 d . . .
H2 H 1.0492 0.2450 0.5744 0.022 Uiso 1 1 calc R . .
C3 C 0.7593(3) 0.33244(16) 0.60361(17) 0.0196(7) Uani 1 1 d . . .
C4 C 0.6711(3) 0.31994(17) 0.63127(18) 0.0216(8) Uani 1 1 d . . .
C5 C 0.6279(3) 0.36808(18) 0.66084(19) 0.0280(9) Uani 1 1 d . . .
H5 H 0.5691 0.3601 0.6798 0.034 Uiso 1 1 calc R . .
C6 C 0.6683(3) 0.42678(19) 0.6633(2) 0.0320(9) Uani 1 1 d . . .
H6 H 0.6398 0.4584 0.6855 0.038 Uiso 1 1 calc R . .
C7 C 0.7508(3) 0.43941(17) 0.6330(2) 0.0277(9) Uani 1 1 d . . .
H7 H 0.7772 0.4801 0.6337 0.033 Uiso 1 1 calc R . .
C8 C 0.7957(3) 0.39342(16) 0.60173(19) 0.0233(8) Uani 1 1 d . . .
C9 C 0.6265(3) 0.25546(17) 0.6296(2) 0.0256(8) Uani 1 1 d . . .
H9 H 0.6278 0.2375 0.5852 0.031 Uiso 1 1 calc R . .
C10 C 0.6971(4) 0.2155(2) 0.6825(2) 0.0460(12) Uani 1 1 d . . .
H10A H 0.7704 0.2161 0.6768 0.069 Uiso 1 1 calc R . .
H10B H 0.6700 0.1733 0.6780 0.069 Uiso 1 1 calc R . .
H10C H 0.6966 0.2312 0.7268 0.069 Uiso 1 1 calc R . .
C11 C 0.5111(3) 0.2534(2) 0.6352(2) 0.0420(12) Uani 1 1 d . . .
H11A H 0.5079 0.2657 0.6803 0.063 Uiso 1 1 calc R . .
H11B H 0.4832 0.2117 0.6263 0.063 Uiso 1 1 calc R . .
H11C H 0.4678 0.2817 0.6026 0.063 Uiso 1 1 calc R . .
C12 C 0.8760(3) 0.41120(17) 0.5616(2) 0.0271(9) Uani 1 1 d . . .
H12 H 0.8879 0.3741 0.5358 0.033 Uiso 1 1 calc R . .
C13 C 0.9845(3) 0.4306(2) 0.6045(2) 0.0402(11) Uani 1 1 d . . .
H13A H 0.9761 0.4675 0.6298 0.060 Uiso 1 1 calc R . .
H13B H 1.0330 0.4394 0.5757 0.060 Uiso 1 1 calc R . .
H13C H 1.0143 0.3975 0.6355 0.060 Uiso 1 1 calc R . .
C14 C 0.8304(4) 0.4617(2) 0.5106(2) 0.0419(11) Uani 1 1 d . . .
H14A H 0.8204 0.4994 0.5342 0.063 Uiso 1 1 calc R . .
H14B H 0.7615 0.4484 0.4824 0.063 Uiso 1 1 calc R . .
H14C H 0.8803 0.4696 0.4825 0.063 Uiso 1 1 calc R . .
C15 C 0.9712(3) 0.21589(16) 0.44862(17) 0.0170(7) Uani 1 1 d . . .
C16 C 0.9616(3) 0.15646(16) 0.41996(18) 0.0188(7) Uani 1 1 d . . .
C17 C 1.0159(3) 0.14380(18) 0.37089(19) 0.0258(8) Uani 1 1 d . . .
H17 H 1.0086 0.1045 0.3505 0.031 Uiso 1 1 calc R . .
C18 C 1.0806(3) 0.18752(18) 0.35096(19) 0.0262(8) Uani 1 1 d . . .
H18 H 1.1181 0.1778 0.3180 0.031 Uiso 1 1 calc R . .
C19 C 1.0898(3) 0.24505(17) 0.37947(19) 0.0241(8) Uani 1 1 d . . .
H19 H 1.1339 0.2748 0.3658 0.029 Uiso 1 1 calc R . .
C20 C 1.0356(3) 0.26045(16) 0.42795(18) 0.0200(8) Uani 1 1 d . . .
C21 C 0.8962(3) 0.10758(16) 0.44458(19) 0.0223(8) Uani 1 1 d . . .
H21 H 0.8288 0.1274 0.4499 0.027 Uiso 1 1 calc R . .
C22 C 0.9561(3) 0.08428(18) 0.5130(2) 0.0325(10) Uani 1 1 d . . .
H22A H 1.0212 0.0630 0.5091 0.049 Uiso 1 1 calc R . .
H22B H 0.9104 0.0559 0.5302 0.049 Uiso 1 1 calc R . .
H22C H 0.9753 0.1190 0.5437 0.049 Uiso 1 1 calc R . .
C23 C 0.8643(3) 0.05439(18) 0.3956(2) 0.0357(10) Uani 1 1 d . . .
H23A H 0.8301 0.0705 0.3512 0.054 Uiso 1 1 calc R . .
H23B H 0.8141 0.0275 0.4108 0.054 Uiso 1 1 calc R . .
H23C H 0.9282 0.0310 0.3933 0.054 Uiso 1 1 calc R . .
C24 C 1.0453(3) 0.32530(17) 0.4549(2) 0.0270(9) Uani 1 1 d . . .
H24 H 0.9947 0.3294 0.4845 0.032 Uiso 1 1 calc R . .
C25 C 1.1583(3) 0.3383(2) 0.4977(2) 0.0383(11) Uani 1 1 d . . .
H25A H 1.1731 0.3116 0.5371 0.057 Uiso 1 1 calc R . .
H25B H 1.1632 0.3813 0.5120 0.057 Uiso 1 1 calc R . .
H25C H 1.2106 0.3304 0.4714 0.057 Uiso 1 1 calc R . .
C26 C 1.0133(4) 0.3730(2) 0.3992(3) 0.0460(12) Uani 1 1 d . . .
H26A H 1.0629 0.3710 0.3701 0.069 Uiso 1 1 calc R . .
H26B H 1.0159 0.4141 0.4188 0.069 Uiso 1 1 calc R . .
H26C H 0.9405 0.3645 0.3729 0.069 Uiso 1 1 calc R . .
C27 C 0.4540(3) 0.22232(16) 0.29085(17) 0.0208(8) Uani 1 1 d . . .
H27A H 0.4113 0.2554 0.2641 0.025 Uiso 1 1 calc R . .
H27B H 0.4881 0.1984 0.2609 0.025 Uiso 1 1 calc R . .
C28 C 0.3793(3) 0.18028(16) 0.31767(18) 0.0197(8) Uani 1 1 d . . .
H28A H 0.3410 0.1528 0.2815 0.024 Uiso 1 1 calc R . .
H28B H 0.3254 0.2054 0.3325 0.024 Uiso 1 1 calc R . .
C29 C 0.5065(3) 0.33110(16) 0.37963(19) 0.0205(8) Uani 1 1 d . . .
H29 H 0.5182 0.3621 0.3464 0.025 Uiso 1 1 calc R . .
C30 C 0.5682(3) 0.35315(17) 0.4488(2) 0.0280(9) Uani 1 1 d . . .
H30A H 0.5599 0.3227 0.4827 0.034 Uiso 1 1 calc R . .
H30B H 0.6453 0.3559 0.4498 0.034 Uiso 1 1 calc R . .
C31 C 0.5291(3) 0.41577(18) 0.4666(2) 0.0342(10) Uani 1 1 d . . .
H31A H 0.5678 0.4270 0.5126 0.041 Uiso 1 1 calc R . .
H31B H 0.5450 0.4473 0.4358 0.041 Uiso 1 1 calc R . .
C32 C 0.4095(3) 0.41459(18) 0.4617(2) 0.0339(10) Uani 1 1 d . . .
H32A H 0.3851 0.4561 0.4706 0.041 Uiso 1 1 calc R . .
H32B H 0.3944 0.3863 0.4958 0.041 Uiso 1 1 calc R . .
C33 C 0.3487(3) 0.39361(17) 0.3925(2) 0.0304(9) Uani 1 1 d . . .
H33A H 0.3600 0.4235 0.3587 0.036 Uiso 1 1 calc R . .
H33B H 0.2712 0.3923 0.3904 0.036 Uiso 1 1 calc R . .
C34 C 0.3861(3) 0.33013(16) 0.3763(2) 0.0245(8) Uani 1 1 d . . .
H34A H 0.3461 0.3177 0.3310 0.029 Uiso 1 1 calc R . .
H34B H 0.3714 0.2998 0.4085 0.029 Uiso 1 1 calc R . .
C35 C 0.6624(3) 0.27861(18) 0.3136(2) 0.0287(9) Uani 1 1 d . . .
H35 H 0.7169 0.3031 0.3461 0.034 Uiso 1 1 calc R . .
C36 C 0.6254(4) 0.3180(2) 0.2541(2) 0.0452(12) Uani 1 1 d . . .
H36A H 0.5916 0.3554 0.2668 0.054 Uiso 1 1 calc R . .
H36B H 0.5707 0.2957 0.2203 0.054 Uiso 1 1 calc R . .
C37 C 0.7188(5) 0.3364(3) 0.2235(3) 0.075(2) Uani 1 1 d . . .
H37A H 0.6917 0.3618 0.1831 0.090 Uiso 1 1 calc R . .
H37B H 0.7718 0.3609 0.2560 0.090 Uiso 1 1 calc R . .
C38 C 0.7720(5) 0.2780(3) 0.2049(3) 0.074(2) Uani 1 1 d . . .
H38A H 0.7196 0.2549 0.1706 0.089 Uiso 1 1 calc R . .
H38B H 0.8326 0.2895 0.1857 0.089 Uiso 1 1 calc R . .
C39 C 0.8110(4) 0.2391(3) 0.2634(3) 0.0584(15) Uani 1 1 d . . .
H39A H 0.8678 0.2610 0.2960 0.070 Uiso 1 1 calc R . .
H39B H 0.8426 0.2013 0.2497 0.070 Uiso 1 1 calc R . .
C40 C 0.7211(3) 0.2214(2) 0.2969(2) 0.0333(10) Uani 1 1 d . . .
H40A H 0.7518 0.1984 0.3384 0.040 Uiso 1 1 calc R . .
H40B H 0.6694 0.1944 0.2667 0.040 Uiso 1 1 calc R . .
C41 C 0.3561(3) 0.11762(15) 0.43778(17) 0.0174(7) Uani 1 1 d . . .
H41 H 0.2857 0.1087 0.4061 0.021 Uiso 1 1 calc R . .
C42 C 0.3422(3) 0.17440(16) 0.47896(19) 0.0218(8) Uani 1 1 d . . .
H42A H 0.4119 0.1853 0.5091 0.026 Uiso 1 1 calc R . .
H42B H 0.3184 0.2094 0.4485 0.026 Uiso 1 1 calc R . .
C43 C 0.2602(3) 0.16316(17) 0.5206(2) 0.0256(8) Uani 1 1 d . . .
H43A H 0.2585 0.1992 0.5495 0.031 Uiso 1 1 calc R . .
H43B H 0.1882 0.1585 0.4902 0.031 Uiso 1 1 calc R . .
C44 C 0.2867(3) 0.10605(17) 0.56386(19) 0.0258(8) Uani 1 1 d . . .
H44A H 0.2285 0.0981 0.5864 0.031 Uiso 1 1 calc R . .
H44B H 0.3535 0.1129 0.5987 0.031 Uiso 1 1 calc R . .
C45 C 0.3002(3) 0.05052(17) 0.52183(19) 0.0244(8) Uani 1 1 d . . .
H45A H 0.2315 0.0415 0.4895 0.029 Uiso 1 1 calc R . .
H45B H 0.3202 0.0143 0.5512 0.029 Uiso 1 1 calc R . .
C46 C 0.3867(3) 0.06228(16) 0.48409(18) 0.0213(8) Uani 1 1 d . . .
H46A H 0.3948 0.0256 0.4575 0.026 Uiso 1 1 calc R . .
H46B H 0.4559 0.0701 0.5163 0.026 Uiso 1 1 calc R . .
C47 C 0.4826(3) 0.05926(16) 0.35477(18) 0.0197(7) Uani 1 1 d . . .
H47 H 0.5231 0.0349 0.3938 0.024 Uiso 1 1 calc R . .
C48 C 0.5566(3) 0.06537(17) 0.30714(19) 0.0256(8) Uani 1 1 d . . .
H48A H 0.5185 0.0871 0.2662 0.031 Uiso 1 1 calc R . .
H48B H 0.6201 0.0900 0.3288 0.031 Uiso 1 1 calc R . .
C49 C 0.5929(3) 0.00234(18) 0.2885(2) 0.0297(9) Uani 1 1 d . . .
H49A H 0.6355 0.0075 0.2549 0.036 Uiso 1 1 calc R . .
H49B H 0.6394 -0.0169 0.3286 0.036 Uiso 1 1 calc R . .
C50 C 0.4980(4) -0.03986(19) 0.2602(2) 0.0386(11) Uani 1 1 d . . .
H50A H 0.4590 -0.0245 0.2158 0.046 Uiso 1 1 calc R . .
H50B H 0.5248 -0.0815 0.2542 0.046 Uiso 1 1 calc R . .
C51 C 0.4219(3) -0.04336(18) 0.3054(2) 0.0339(10) Uani 1 1 d . . .
H51A H 0.4578 -0.0642 0.3475 0.041 Uiso 1 1 calc R . .
H51B H 0.3586 -0.0680 0.2835 0.041 Uiso 1 1 calc R . .
C52 C 0.3851(3) 0.02079(17) 0.3216(2) 0.0274(9) Uani 1 1 d . . .
H52A H 0.3455 0.0410 0.2800 0.033 Uiso 1 1 calc R . .
H52B H 0.3367 0.0171 0.3519 0.033 Uiso 1 1 calc R . .
C53 C 0.6021(6) 0.5111(3) 0.2762(4) 0.087(2) Uiso 1 1 d . . .
H53A H 0.5726 0.5513 0.2583 0.105 Uiso 1 1 calc R . .
H53B H 0.6507 0.4967 0.2489 0.105 Uiso 1 1 calc R . .
C54 C 0.6613(8) 0.5187(5) 0.3431(5) 0.145(4) Uiso 1 1 d . . .
H54A H 0.6123 0.5283 0.3713 0.217 Uiso 1 1 calc R . .
H54B H 0.7125 0.5524 0.3455 0.217 Uiso 1 1 calc R . .
H54C H 0.6999 0.4808 0.3588 0.217 Uiso 1 1 calc R . .
C55 C 0.4572(5) 0.4634(3) 0.2043(3) 0.0642(15) Uiso 1 1 d . . .
H55A H 0.5048 0.4509 0.1756 0.077 Uiso 1 1 calc R . .
H55B H 0.4260 0.5038 0.1885 0.077 Uiso 1 1 calc R . .
C56 C 0.3720(5) 0.4187(3) 0.1984(3) 0.0696(17) Uiso 1 1 d . . .
H56A H 0.4030 0.3775 0.2068 0.104 Uiso 1 1 calc R . .
H56B H 0.3251 0.4203 0.1533 0.104 Uiso 1 1 calc R . .
H56C H 0.3305 0.4279 0.2311 0.104 Uiso 1 1 calc R . .

loop_
_atom_site_aniso_label
_atom_site_aniso_U_11
_atom_site_aniso_U_22
_atom_site_aniso_U_33
_atom_site_aniso_U_23
_atom_site_aniso_U_13
_atom_site_aniso_U_12
Pt1 0.01280(7) 0.01316(7) 0.01320(7) -0.00039(5) 0.00344(5) -0.00087(5)
Ga1 0.01365(18) 0.01445(18) 0.01621(19) -0.00229(14) 0.00475(15) -0.00210(14)
Cl1 0.0239(5) 0.0215(4) 0.0224(5) 0.0070(4) 0.0017(4) 0.0000(3)
P1 0.0175(4) 0.0160(4) 0.0159(5) 0.0025(3) 0.0066(4) 0.0002(3)
P2 0.0139(4) 0.0150(4) 0.0155(4) -0.0012(3) 0.0027(3) -0.0020(3)
N1 0.0170(15) 0.0162(14) 0.0185(16) -0.0051(12) 0.0048(12) -0.0015(11)
N2 0.0146(14) 0.0197(15) 0.0188(16) -0.0018(12) 0.0067(12) -0.0004(11)
C1 0.0212(19) 0.0206(18) 0.0136(18) 0.0031(14) 0.0016(14) -0.0035(14)
C2 0.0178(18) 0.0185(17) 0.0168(18) 0.0042(14) 0.0024(14) -0.0010(13)
C3 0.0227(19) 0.0206(18) 0.0154(18) -0.0072(14) 0.0047(15) -0.0040(14)
C4 0.0197(19) 0.026(2) 0.0198(19) -0.0050(15) 0.0060(15) -0.0033(14)
C5 0.023(2) 0.037(2) 0.026(2) -0.0087(18) 0.0112(17) -0.0012(17)
C6 0.035(2) 0.031(2) 0.033(2) -0.0134(18) 0.0153(19) 0.0014(18)
C7 0.033(2) 0.0197(19) 0.030(2) -0.0082(16) 0.0073(18) -0.0033(16)
C8 0.025(2) 0.0211(19) 0.025(2) -0.0074(15) 0.0084(16) -0.0024(15)
C9 0.026(2) 0.028(2) 0.026(2) -0.0090(16) 0.0134(17) -0.0096(16)
C10 0.052(3) 0.033(2) 0.047(3) 0.006(2) 0.000(2) -0.015(2)
C11 0.036(3) 0.048(3) 0.048(3) -0.018(2) 0.022(2) -0.019(2)
C12 0.034(2) 0.0186(18) 0.033(2) -0.0027(16) 0.0176(18) -0.0040(16)
C13 0.036(2) 0.032(2) 0.057(3) -0.005(2) 0.020(2) -0.0114(19)
C14 0.050(3) 0.032(2) 0.048(3) 0.009(2) 0.022(2) -0.004(2)
C15 0.0116(16) 0.0194(17) 0.0201(19) 0.0025(14) 0.0042(14) 0.0041(13)
C16 0.0151(17) 0.0223(19) 0.0196(19) -0.0011(15) 0.0051(14) 0.0007(14)
C17 0.0218(19) 0.030(2) 0.027(2) -0.0075(17) 0.0082(16) -0.0013(16)
C18 0.0202(19) 0.040(2) 0.020(2) 0.0002(17) 0.0093(16) 0.0022(16)
C19 0.0185(19) 0.029(2) 0.027(2) 0.0059(16) 0.0085(16) -0.0003(15)
C20 0.0164(18) 0.0213(18) 0.022(2) 0.0041(15) 0.0052(15) 0.0002(14)
C21 0.0206(19) 0.0198(18) 0.030(2) -0.0055(16) 0.0126(16) -0.0023(14)
C22 0.041(2) 0.021(2) 0.039(3) 0.0027(18) 0.016(2) -0.0022(17)
C23 0.038(2) 0.026(2) 0.050(3) -0.013(2) 0.023(2) -0.0109(18)
C24 0.030(2) 0.0203(19) 0.034(2) 0.0052(16) 0.0147(18) -0.0002(15)
C25 0.041(3) 0.031(2) 0.045(3) -0.008(2) 0.014(2) -0.0149(19)
C26 0.054(3) 0.028(2) 0.059(3) 0.015(2) 0.020(3) 0.006(2)
C27 0.0249(19) 0.0221(19) 0.0140(18) 0.0009(14) 0.0020(15) 0.0007(15)
C28 0.0152(18) 0.0232(19) 0.0190(19) -0.0001(15) 0.0013(14) 0.0023(14)
C29 0.0222(19) 0.0160(17) 0.026(2) 0.0033(15) 0.0108(16) 0.0008(14)
C30 0.027(2) 0.0214(19) 0.034(2) -0.0051(17) 0.0047(17) -0.0001(16)
C31 0.035(2) 0.021(2) 0.045(3) -0.0067(18) 0.008(2) -0.0018(17)
C32 0.039(2) 0.021(2) 0.046(3) -0.0057(18) 0.020(2) 0.0039(17)
C33 0.029(2) 0.023(2) 0.042(3) 0.0001(18) 0.0159(19) 0.0034(16)
C34 0.025(2) 0.0190(18) 0.031(2) -0.0004(16) 0.0093(17) 0.0018(15)
C35 0.029(2) 0.031(2) 0.033(2) 0.0050(18) 0.0197(18) -0.0007(17)
C36 0.040(3) 0.059(3) 0.042(3) 0.018(2) 0.019(2) 0.006(2)
C37 0.062(4) 0.094(5) 0.089(5) 0.057(4) 0.055(4) 0.024(3)
C38 0.056(4) 0.121(6) 0.058(4) 0.027(4) 0.039(3) 0.036(4)
C39 0.051(3) 0.082(4) 0.055(3) 0.011(3) 0.037(3) 0.019(3)
C40 0.030(2) 0.039(2) 0.036(2) 0.0034(19) 0.0180(19) 0.0067(18)
C41 0.0142(17) 0.0195(17) 0.0188(18) 0.0004(14) 0.0044(14) -0.0011(13)
C42 0.0228(19) 0.0194(18) 0.025(2) 0.0006(15) 0.0085(16) 0.0004(14)
C43 0.027(2) 0.025(2) 0.027(2) 0.0005(16) 0.0114(17) 0.0050(16)
C44 0.026(2) 0.030(2) 0.026(2) 0.0045(17) 0.0156(17) 0.0008(16)
C45 0.024(2) 0.0222(19) 0.029(2) 0.0063(16) 0.0097(16) -0.0009(15)
C46 0.0211(19) 0.0187(18) 0.025(2) 0.0029(15) 0.0079(15) 0.0027(14)
C47 0.0201(18) 0.0207(18) 0.0179(18) -0.0025(15) 0.0041(14) 0.0008(14)
C48 0.029(2) 0.0226(19) 0.027(2) -0.0042(16) 0.0106(17) -0.0011(16)
C49 0.036(2) 0.030(2) 0.026(2) -0.0034(17) 0.0145(18) 0.0045(17)
C50 0.054(3) 0.025(2) 0.035(3) -0.0127(19) 0.010(2) 0.003(2)
C51 0.039(2) 0.025(2) 0.037(3) -0.0106(18) 0.006(2) -0.0071(18)
C52 0.025(2) 0.024(2) 0.031(2) -0.0099(17) 0.0028(17) -0.0051(16)

loop_
_atom_type_symbol
_atom_type_description
_atom_type_scat_dispersion_real
_atom_type_scat_dispersion_imag
_atom_type_scat_source
C C 0.0033 0.0016 'International Tables Vol C Tables 4.2.6.8 and 6.1.1.4'
H H 0.0000 0.0000 'International Tables Vol C Tables 4.2.6.8 and 6.1.1.4'
N N 0.0061 0.0033 'International Tables Vol C Tables 4.2.6.8 and 6.1.1.4'
P P 0.1023 0.0942 'International Tables Vol C Tables 4.2.6.8 and 6.1.1.4'
Cl Cl 0.1484 0.1585 'International Tables Vol C Tables 4.2.6.8 and 6.1.1.4'
Ga Ga 0.2307 1.6083 'International Tables Vol C Tables 4.2.6.8 and 6.1.1.4'
Pt Pt -1.7033 8.3905 'International Tables Vol C Tables 4.2.6.8 and 6.1.1.4'
O O 0.0106 0.0060 'International Tables Vol C Tables 4.2.6.8 and 6.1.1.4'

loop_
_geom_angle_atom_site_label_1
_geom_angle_atom_site_label_2
_geom_angle_atom_site_label_3
_geom_angle
_geom_angle_site_symmetry_1
_geom_angle_site_symmetry_3
_geom_angle_publ_flag
P1 Pt1 P2 88.17(4) . . ?
P1 Pt1 Cl1 177.36(3) . . ?
P2 Pt1 Cl1 93.92(4) . . ?
P1 Pt1 Ga1 95.62(3) . . ?
P2 Pt1 Ga1 176.13(2) . . ?
Cl1 Pt1 Ga1 82.27(3) . . ?
N1 Ga1 N2 88.09(12) . . ?
N1 Ga1 Pt1 133.37(9) . . ?
N2 Ga1 Pt1 134.78(9) . . ?
C27 P1 C35 102.83(18) . . ?
C27 P1 C29 107.22(17) . . ?
C35 P1 C29 104.42(17) . . ?
C27 P1 Pt1 107.58(12) . . ?
C35 P1 Pt1 116.53(13) . . ?
C29 P1 Pt1 117.04(12) . . ?
C47 P2 C28 107.79(16) . . ?
C47 P2 C41 105.45(16) . . ?
C28 P2 C41 104.38(16) . . ?
C47 P2 Pt1 113.57(11) . . ?
C28 P2 Pt1 106.88(12) . . ?
C41 P2 Pt1 118.03(12) . . ?
C55 O1 C53 111.5(5) . . ?
C1 N1 C3 116.5(3) . . ?
C1 N1 Ga1 108.0(2) . . ?
C3 N1 Ga1 132.1(2) . . ?
C2 N2 C15 118.8(3) . . ?
C2 N2 Ga1 107.9(2) . . ?
C15 N2 Ga1 132.0(2) . . ?
C2 C1 N1 117.1(3) . . ?
C1 C2 N2 118.2(3) . . ?
C8 C3 C4 119.8(3) . . ?
C8 C3 N1 120.2(3) . . ?
C4 C3 N1 120.0(3) . . ?
C5 C4 C3 118.4(3) . . ?
C5 C4 C9 121.2(3) . . ?
C3 C4 C9 120.4(3) . . ?
C6 C5 C4 121.8(3) . . ?
C5 C6 C7 119.5(3) . . ?
C6 C7 C8 121.2(4) . . ?
C7 C8 C3 119.1(3) . . ?
C7 C8 C12 118.9(3) . . ?
C3 C8 C12 121.9(3) . . ?
C10 C9 C4 111.0(3) . . ?
C10 C9 C11 110.8(4) . . ?
C4 C9 C11 113.4(3) . . ?
C13 C12 C8 113.8(3) . . ?
C13 C12 C14 110.0(3) . . ?
C8 C12 C14 111.0(3) . . ?
C20 C15 C16 120.1(3) . . ?
C20 C15 N2 121.1(3) . . ?
C16 C15 N2 118.8(3) . . ?
C17 C16 C15 118.5(3) . . ?
C17 C16 C21 121.5(3) . . ?
C15 C16 C21 120.0(3) . . ?
C16 C17 C18 121.5(4) . . ?
C19 C18 C17 119.5(3) . . ?
C18 C19 C20 121.3(3) . . ?
C19 C20 C15 119.1(3) . . ?
C19 C20 C24 118.6(3) . . ?
C15 C20 C24 122.3(3) . . ?
C16 C21 C22 110.3(3) . . ?
C16 C21 C23 113.0(3) . . ?
C22 C21 C23 110.8(3) . . ?
C20 C24 C26 112.0(3) . . ?
C20 C24 C25 111.5(3) . . ?
C26 C24 C25 110.5(3) . . ?
C28 C27 P1 112.8(2) . . ?
C27 C28 P2 111.3(2) . . ?
C30 C29 C34 109.6(3) . . ?
C30 C29 P1 111.4(2) . . ?
C34 C29 P1 113.7(2) . . ?
C31 C30 C29 112.2(3) . . ?
C32 C31 C30 110.9(3) . . ?
C31 C32 C33 110.4(3) . . ?
C32 C33 C34 111.1(3) . . ?
C33 C34 C29 110.3(3) . . ?
C36 C35 C40 111.1(4) . . ?
C36 C35 P1 115.6(3) . . ?
C40 C35 P1 110.9(3) . . ?
C35 C36 C37 111.5(4) . . ?
C38 C37 C36 109.0(5) . . ?
C39 C38 C37 111.0(5) . . ?
C38 C39 C40 111.9(4) . . ?
C39 C40 C35 111.3(4) . . ?
C46 C41 C42 109.6(3) . . ?
C46 C41 P2 113.1(2) . . ?
C42 C41 P2 110.0(2) . . ?
C43 C42 C41 111.7(3) . . ?
C44 C43 C42 111.9(3) . . ?
C43 C44 C45 110.8(3) . . ?
C44 C45 C46 110.9(3) . . ?
C45 C46 C41 110.0(3) . . ?
C52 C47 C48 109.4(3) . . ?
C52 C47 P2 115.8(2) . . ?
C48 C47 P2 112.1(2) . . ?
C49 C48 C47 111.0(3) . . ?
C50 C49 C48 111.9(3) . . ?
C51 C50 C49 111.9(3) . . ?
C50 C51 C52 111.6(3) . . ?
C47 C52 C51 109.5(3) . . ?
O1 C53 C54 112.3(7) . . ?
O1 C55 C56 111.4(5) . . ?

loop_
_geom_bond_atom_site_label_1
_geom_bond_atom_site_label_2
_geom_bond_distance
_geom_bond_site_symmetry_2
_geom_bond_publ_flag
Pt1 P1 2.2031(10) . ?
Pt1 P2 2.3112(10) . ?
Pt1 Cl1 2.3723(10) . ?
Pt1 Ga1 2.4151(7) . ?
Ga1 N1 1.897(3) . ?
Ga1 N2 1.898(3) . ?
P1 C27 1.844(4) . ?
P1 C35 1.848(4) . ?
P1 C29 1.850(4) . ?
P2 C47 1.838(4) . ?
P2 C28 1.840(4) . ?
P2 C41 1.844(3) . ?
O1 C55 1.403(6) . ?
O1 C53 1.414(7) . ?
N1 C1 1.408(4) . ?
N1 C3 1.421(4) . ?
N2 C2 1.393(4) . ?
N2 C15 1.427(4) . ?
C1 C2 1.340(5) . ?
C3 C8 1.414(5) . ?
C3 C4 1.417(5) . ?
C4 C5 1.397(5) . ?
C4 C9 1.516(5) . ?
C5 C6 1.379(6) . ?
C6 C7 1.386(5) . ?
C7 C8 1.394(5) . ?
C8 C12 1.525(5) . ?
C9 C10 1.516(6) . ?
C9 C11 1.522(5) . ?
C12 C13 1.522(6) . ?
C12 C14 1.540(6) . ?
C15 C20 1.410(5) . ?
C15 C16 1.418(5) . ?
C16 C17 1.392(5) . ?
C16 C21 1.522(5) . ?
C17 C18 1.394(5) . ?
C18 C19 1.379(5) . ?
C19 C20 1.395(5) . ?
C20 C24 1.515(5) . ?
C21 C22 1.523(5) . ?
C21 C23 1.529(5) . ?
C24 C26 1.533(6) . ?
C24 C25 1.535(6) . ?
C27 C28 1.528(5) . ?
C29 C30 1.533(5) . ?
C29 C34 1.537(5) . ?
C30 C31 1.531(5) . ?
C31 C32 1.522(6) . ?
C32 C33 1.523(6) . ?
C33 C34 1.530(5) . ?
C35 C36 1.479(6) . ?
C35 C40 1.541(5) . ?
C36 C37 1.545(6) . ?
C37 C38 1.540(8) . ?
C38 C39 1.462(7) . ?
C39 C40 1.536(6) . ?
C41 C46 1.531(5) . ?
C41 C42 1.538(5) . ?
C42 C43 1.536(5) . ?
C43 C44 1.523(5) . ?
C44 C45 1.525(5) . ?
C45 C46 1.529(5) . ?
C47 C52 1.528(5) . ?
C47 C48 1.534(5) . ?
C48 C49 1.531(5) . ?
C49 C50 1.528(6) . ?
C50 C51 1.513(6) . ?
C51 C52 1.540(5) . ?
C53 C54 1.416(11) . ?
C55 C56 1.452(8) . ?
